data_4112506
loop_
_publ_author_name
'Kazuo Takimiya'
'Yoshihito Kunugi'
'Yasushi Konda'
'Naoto Niihara'
'Tetsuo Otsubo'

_publ_contact_author_email ' ktakimi@hiroshima-u.ac.jp '
_publ_contact_author_fax ' +81-824-24-7734 '
_publ_contact_author_name ' Kazuo takimiya'
_publ_contact_author_phone ' 81-824-24-5494 '
_publ_section_title
;
 2,6-Diphenylbenzo[1,2-b:4,5-b']dichalcogenophenes: A New Class of
 High-Performance Semiconductors for Organic Field-Effect Transistors
;
_journal_name_full 'Journal of the American Chemical Society'
_journal_page_first 5084
_journal_page_last 5085
_journal_paper_doi 10.1021/ja0496930
_journal_volume 126
_journal_year 2004
_chemical_formula_moiety 'C22 H14 Se2 '
_chemical_formula_sum 'C22 H14 Se2'
_chemical_formula_weight 436.27
_chemical_melting_point_gt 573
_space_group_IT_number 14
_symmetry_cell_setting monoclinic
_symmetry_Int_Tables_number 14
_symmetry_space_group_name_Hall '-P 2yn'
_symmetry_space_group_name_H-M 'P 1 21/n 1'
_audit_creation_date 'Mon Oct  20 21:36:16 2003'
_audit_creation_method 'by teXsan'
_cell_angle_alpha 90
_cell_angle_beta 92.92(1)
_cell_angle_gamma 90
_cell_formula_units_Z 4
_cell_length_a 36.836(5)
_cell_length_b 7.619(1)
_cell_length_c 5.8860(8)
_cell_measurement_reflns_used 17
_cell_measurement_temperature 298.2
_cell_measurement_theta_max 17.4
_cell_measurement_theta_min 15.1
_cell_volume 1649.8(4)
_computing_cell_refinement AFC
_computing_data_collection AFC
_computing_data_reduction 'teXsan Ver. 1.11'
_computing_publication_material 'teXsan Ver. 1.11'
_computing_structure_refinement SHELXL97
_computing_structure_solution SIR92
_diffrn_measurement_device_type 'Rigaku AFC7R'
_diffrn_measurement_method \w
_diffrn_radiation_type 'Mo K\a'
_diffrn_radiation_wavelength 0.7107
_diffrn_reflns_av_R_equivalents 0.093
_diffrn_reflns_limit_h_max 47
_diffrn_reflns_limit_h_min -26
_diffrn_reflns_limit_k_max 9
_diffrn_reflns_limit_k_min 0
_diffrn_reflns_limit_l_max 7
_diffrn_reflns_limit_l_min -7
_diffrn_reflns_number 4835
_diffrn_reflns_theta_max 27.49
_diffrn_standards_decay_% 0.96
_diffrn_standards_interval_count 150
_diffrn_standards_number 3
_exptl_absorpt_coefficient_mu 4.482
_exptl_absorpt_correction_T_max 0.989
_exptl_absorpt_correction_T_min 0.707
_exptl_absorpt_correction_type psi-scan
_exptl_absorpt_process_details '(North, Phillips & Mathews, 1968)'
_exptl_crystal_colour colorless
_exptl_crystal_density_diffrn 1.756
_exptl_crystal_description plate
_exptl_crystal_size_max 0.500
_exptl_crystal_size_mid 0.200
_exptl_crystal_size_min 0.010
_refine_diff_density_max 1.22
_refine_diff_density_min -0.88
_refine_ls_extinction_coef 0.0001
_refine_ls_extinction_expression Fc^*^=kFc[1+0.001xFc^2^\l^3^/sin(2\q)]^-1/4^
_refine_ls_extinction_method SHELXL
_refine_ls_goodness_of_fit_ref 1.178
_refine_ls_hydrogen_treatment noref
_refine_ls_number_parameters 218
_refine_ls_number_reflns 1689
_refine_ls_R_factor_gt 0.0708
_refine_ls_shift/su_max 0.0020
_refine_ls_structure_factor_coef Fsqd
_refine_ls_weighting_details 'w = 1/[\s^2^(Fo^2^) + (0.1000P)^2^+0.0000P] where P=(Fo^2^+2Fc^2^)/3'
_refine_ls_weighting_scheme calc
_refine_ls_wR_factor_ref 0.2445
_reflns_number_gt 1689
_reflns_number_total 3791
_reflns_threshold_expression >2.0sigma(I)
_cod_data_source_file ja0496930si20040116_065833.cif
_cod_data_source_block DPh-BDS_2
_cod_original_formula_sum 'C22 H14 Se2 '
_cod_database_code 4112506

loop_
_symmetry_equiv_pos_as_xyz
x,y,z
1/2-x,1/2+y,1/2-z
-x,-y,-z
1/2+x,1/2-y,1/2+z

loop_
_atom_site_label
_atom_site_type_symbol
_atom_site_fract_x
_atom_site_fract_y
_atom_site_fract_z
_atom_site_U_iso_or_equiv
_atom_site_adp_type
_atom_site_occupancy
_atom_site_calc_flag
Se(1) Se 0.66335(3) 0.1559(2) 0.7931(2) 0.0464(4) Uani 1.00 d
Se(2) Se 0.80308(3) 0.3521(2) 0.2141(2) 0.0447(4) Uani 1.00 d
C(1) C 0.6369(3) 0.262(1) 0.538(2) 0.038(2) Uani 1.00 d
C(2) C 0.6589(3) 0.323(1) 0.384(2) 0.039(2) Uani 1.00 d
C(3) C 0.6982(3) 0.299(1) 0.439(1) 0.034(2) Uani 1.00 d
C(4) C 0.7055(3) 0.212(1) 0.651(2) 0.035(2) Uani 1.00 d
C(5) C 0.8301(3) 0.245(1) 0.461(2) 0.037(2) Uani 1.00 d
C(6) C 0.8074(3) 0.175(1) 0.626(2) 0.042(3) Uani 1.00 d
C(7) C 0.7699(3) 0.212(1) 0.577(2) 0.045(3) Uani 1.00 d
C(8) C 0.7614(3) 0.301(1) 0.372(2) 0.038(2) Uani 1.00 d
C(9) C 0.7405(3) 0.168(1) 0.729(1) 0.037(2) Uani 1.00 d
C(10) C 0.7254(3) 0.344(2) 0.301(2) 0.046(3) Uani 1.00 d
C(11) C 0.5966(3) 0.259(1) 0.534(2) 0.041(2) Uani 1.00 d
C(12) C 0.5765(3) 0.339(2) 0.356(2) 0.057(3) Uani 1.00 d
C(13) C 0.5401(4) 0.330(2) 0.346(2) 0.066(4) Uani 1.00 d
C(14) C 0.5211(3) 0.252(2) 0.504(2) 0.064(3) Uani 1.00 d
C(15) C 0.5401(3) 0.164(2) 0.683(2) 0.067(4) Uani 1.00 d
C(16) C 0.5773(3) 0.170(2) 0.691(2) 0.055(3) Uani 1.00 d
C(17) C 0.8695(3) 0.242(1) 0.463(2) 0.044(2) Uani 1.00 d
C(18) C 0.8905(3) 0.152(2) 0.637(2) 0.048(3) Uani 1.00 d
C(19) C 0.9271(4) 0.158(2) 0.638(2) 0.064(3) Uani 1.00 d
C(20) C 0.9460(3) 0.248(2) 0.478(2) 0.062(3) Uani 1.00 d
C(21) C 0.9257(3) 0.331(2) 0.307(2) 0.057(3) Uani 1.00 d
C(22) C 0.8883(4) 0.333(2) 0.298(2) 0.062(3) Uani 1.00 d
H(1) H 0.6496 0.3777 0.2471 0.0468 Uiso 1.00 calc
H(2) H 0.8166 0.1075 0.7566 0.0525 Uiso 1.00 calc
H(3) H 0.7459 0.1188 0.8746 0.0455 Uiso 1.00 calc
H(4) H 0.7206 0.3999 0.1510 0.0602 Uiso 1.00 calc
H(5) H 0.5890 0.3848 0.2327 0.0684 Uiso 1.00 calc
H(6) H 0.5264 0.3900 0.2199 0.0845 Uiso 1.00 calc
H(7) H 0.4944 0.2524 0.4918 0.0827 Uiso 1.00 calc
H(8) H 0.5274 0.1097 0.7975 0.0768 Uiso 1.00 calc
H(9) H 0.5904 0.1134 0.8157 0.0665 Uiso 1.00 calc
H(10) H 0.8787 0.0719 0.7440 0.0514 Uiso 1.00 calc
H(11) H 0.9395 0.1215 0.7723 0.0773 Uiso 1.00 calc
H(12) H 0.9728 0.2444 0.4783 0.0691 Uiso 1.00 calc
H(13) H 0.9385 0.3984 0.1881 0.0714 Uiso 1.00 calc
H(14) H 0.8737 0.4037 0.1790 0.0931 Uiso 1.00 calc

loop_
_atom_site_aniso_label
_atom_site_aniso_U_11
_atom_site_aniso_U_22
_atom_site_aniso_U_33
_atom_site_aniso_U_12
_atom_site_aniso_U_13
_atom_site_aniso_U_23
Se(1) 0.0534(7) 0.0513(7) 0.0347(6) 0.0002(6) 0.0039(5) 0.0120(6)
Se(2) 0.0560(7) 0.0445(7) 0.0338(6) 0.0001(5) 0.0028(4) 0.0085(5)
C(1) 0.046(6) 0.029(5) 0.040(5) 0.006(4) -0.005(4) -0.001(5)
C(2) 0.047(6) 0.030(6) 0.040(5) 0.012(4) -0.012(4) 0.005(5)
C(3) 0.051(6) 0.029(5) 0.021(4) 0.002(4) 0.002(4) -0.003(4)
C(4) 0.047(6) 0.025(5) 0.033(5) -0.001(4) -0.002(4) 0.009(4)
C(5) 0.048(6) 0.024(5) 0.038(5) -0.002(4) -0.002(4) 0.004(4)
C(6) 0.057(6) 0.030(6) 0.039(5) -0.008(5) 0.007(4) -0.023(5)
C(7) 0.056(6) 0.042(6) 0.037(5) -0.003(5) 0.001(5) -0.007(5)
C(8) 0.058(6) 0.019(5) 0.036(5) -0.005(4) 0.004(4) -0.005(4)
C(9) 0.065(6) 0.021(5) 0.023(4) -0.010(4) -0.017(4) 0.013(4)
C(10) 0.050(6) 0.048(6) 0.040(6) 0.011(6) -0.005(4) -0.012(6)
C(11) 0.048(6) 0.039(6) 0.038(5) 0.005(5) 0.006(4) -0.006(5)
C(12) 0.061(7) 0.058(8) 0.051(6) -0.013(6) -0.004(5) 0.016(7)
C(13) 0.066(8) 0.066(9) 0.066(8) 0.010(7) -0.005(6) 0.020(8)
C(14) 0.049(6) 0.070(9) 0.073(8) 0.007(6) 0.007(6) 0.017(7)
C(15) 0.057(7) 0.074(9) 0.073(9) -0.012(7) 0.009(6) 0.021(8)
C(16) 0.059(7) 0.061(8) 0.045(6) 0.014(6) 0.000(5) 0.019(6)
C(17) 0.062(7) 0.030(6) 0.041(6) 0.005(5) 0.004(5) 0.008(5)
C(18) 0.058(7) 0.040(6) 0.045(6) 0.015(5) -0.007(5) 0.005(5)
C(19) 0.070(8) 0.062(8) 0.059(7) -0.003(7) -0.003(6) 0.017(7)
C(20) 0.054(7) 0.062(9) 0.071(8) 0.000(6) 0.003(6) 0.010(7)
C(21) 0.058(7) 0.064(8) 0.051(7) 0.001(6) 0.013(5) -0.005(7)
C(22) 0.084(9) 0.039(7) 0.066(8) 0.000(6) 0.019(7) 0.008(6)

loop_
_atom_type_symbol
_atom_type_description
_atom_type_scat_dispersion_real
_atom_type_scat_dispersion_imag
_atom_type_scat_source
C C 0.003 0.002
;International Tables for Crystallography
(1992, Vol. C, Tables 4.2.6.8 and 6.1.1.4)
;
H H 0.000 0.000
;International Tables for Crystallography
(1992, Vol. C, Table 6.1.1.4)
;
Se Se -0.093 2.226
;International Tables for Crystallography
(1992, Vol. C, Tables 4.2.6.8 and 6.1.1.4)
;

loop_
_geom_angle_atom_site_label_1
_geom_angle_atom_site_label_2
_geom_angle_atom_site_label_3
_geom_angle
_geom_angle_publ_flag
C(1) Se(1) C(4) 87.4(4) yes
C(5) Se(2) C(8) 86.5(4) yes
Se(1) C(1) C(2) 112.5(7) yes
Se(1) C(1) C(11) 118.3(7) yes
C(2) C(1) C(11) 129.1(9) yes
C(1) C(2) C(3) 115.0(9) yes
C(2) C(3) C(4) 112.8(8) yes
C(2) C(3) C(9) 125.0(9) yes
C(4) C(3) C(9) 122.1(9) yes
Se(1) C(4) C(3) 112.4(7) yes
Se(1) C(4) C(10) 125.7(7) yes
C(3) C(4) C(10) 121.8(9) yes
Se(2) C(5) C(6) 113.2(7) yes
Se(2) C(5) C(17) 119.5(7) yes
C(6) C(5) C(17) 127.3(9) yes
C(5) C(6) C(7) 111.4(9) yes
C(6) C(7) C(8) 116.1(10) yes
C(6) C(7) C(10) 123.7(9) yes
C(8) C(7) C(10) 120.2(9) yes
Se(2) C(8) C(7) 112.5(8) yes
Se(2) C(8) C(9) 125.9(8) yes
C(7) C(8) C(9) 121.6(10) yes
C(3) C(9) C(8) 118.1(10) yes
C(3) C(9) H(1) 122.7 no
C(8) C(9) H(1) 119.2 no
C(4) C(10) C(7) 116.1(8) yes
C(4) C(10) H(2) 122.4 no
C(7) C(10) H(2) 121.3 no
C(1) C(11) C(12) 123.3(9) yes
C(1) C(11) C(16) 119.8(10) yes
C(12) C(11) C(16) 116(1) yes
C(11) C(12) C(13) 123(1) yes
C(11) C(12) H(3) 118.4 no
C(13) C(12) H(3) 118.5 no
C(12) C(13) C(14) 118(1) yes
C(12) C(13) H(4) 121.4 no
C(14) C(13) H(4) 120.3 no
C(13) C(14) C(15) 118(1) yes
C(13) C(14) H(5) 121.1 no
C(15) C(14) H(5) 120.5 no
C(14) C(15) C(16) 123(1) yes
C(14) C(15) H(6) 117.7 no
C(16) C(15) H(6) 118.2 no
C(11) C(16) C(15) 119(1) yes
C(11) C(16) H(7) 118.5 no
C(15) C(16) H(7) 121.1 no
C(5) C(17) C(18) 121.5(10) yes
C(5) C(17) C(22) 121.2(10) yes
C(18) C(17) C(22) 117(1) yes
C(17) C(18) C(19) 120(1) yes
C(17) C(18) H(8) 117.9 no
C(19) C(18) H(8) 121.8 no
C(18) C(19) C(20) 122(1) yes
C(18) C(19) H(9) 118.3 no
C(20) C(19) H(9) 119.1 no
C(19) C(20) C(21) 116(1) yes
C(19) C(20) H(10) 121.3 no
C(21) C(20) H(10) 121.7 no
C(20) C(21) C(22) 123(1) yes
C(20) C(21) H(11) 118.7 no
C(22) C(21) H(11) 116.0 no
C(17) C(22) C(21) 119(1) yes
C(17) C(22) H(12) 120.8 no
C(21) C(22) H(12) 118.6 no

loop_
_geom_bond_atom_site_label_1
_geom_bond_atom_site_label_2
_geom_bond_distance
_geom_bond_publ_flag
Se(1) C(1) 1.92(1) yes
Se(1) C(4) 1.850(10) yes
Se(2) C(5) 1.906(10) yes
Se(2) C(8) 1.87(1) yes
C(1) C(2) 1.33(1) yes
C(1) C(11) 1.49(1) yes
C(2) C(3) 1.50(1) yes
C(3) C(4) 1.42(1) yes
C(3) C(9) 1.37(1) yes
C(4) C(10) 1.39(1) yes
C(5) C(6) 1.42(1) yes
C(5) C(17) 1.45(1) yes
C(6) C(7) 1.45(1) yes
C(7) C(8) 1.40(1) yes
C(7) C(10) 1.47(1) yes
C(8) C(9) 1.41(1) yes
C(9) H(1) 0.989 no
C(10) H(2) 0.948 no
C(11) C(12) 1.37(2) yes
C(11) C(16) 1.39(2) yes
C(12) C(13) 1.37(2) yes
C(12) H(3) 0.964 no
C(13) C(14) 1.40(2) yes
C(13) H(4) 0.939 no
C(14) C(15) 1.33(2) yes
C(14) H(5) 0.980 no
C(15) C(16) 1.34(2) yes
C(15) H(6) 0.993 no
C(16) H(7) 0.945 no
C(17) C(18) 1.41(2) yes
C(17) C(22) 1.42(2) yes
C(18) C(19) 1.37(2) yes
C(18) H(8) 1.020 no
C(19) C(20) 1.38(2) yes
C(19) H(9) 1.003 no
C(20) C(21) 1.38(2) yes
C(20) H(10) 0.983 no
C(21) C(22) 1.35(2) yes
C(21) H(11) 0.937 no
C(22) H(12) 1.001 no

loop_
_geom_contact_atom_site_label_1
_geom_contact_atom_site_label_2
_geom_contact_distance
_geom_contact_site_symmetry_2
Se(1) C(5) 3.453(10) 2_646
Se(2) C(4) 3.492(10) 2_655
Se(2) C(3) 3.522(9) 2_655
C(7) C(9) 3.59(2) 2_645
C(11) C(22) 3.59(2) 2_656

loop_
_geom_torsion_atom_site_label_1
_geom_torsion_atom_site_label_2
_geom_torsion_atom_site_label_3
_geom_torsion_atom_site_label_4
_geom_torsion
_geom_torsion_publ_flag
Se(1) C(1) C(2) C(3) 0(1) yes
Se(1) C(1) C(11) C(12) -6(1) yes
Se(1) C(1) C(11) C(16) 177.9(9) yes
Se(1) C(4) C(3) C(2) 0(1) yes
Se(1) C(4) C(3) C(9) -176.3(8) yes
Se(1) C(4) C(10) C(7) 174.4(7) yes
Se(2) C(5) C(6) C(7) -4(1) yes
Se(2) C(5) C(17) C(18) 7(1) yes
Se(2) C(5) C(17) C(22) -176.0(8) yes
Se(2) C(8) C(7) C(6) -1(1) yes
Se(2) C(8) C(7) C(10) 177.3(7) yes
Se(2) C(8) C(9) C(3) -178.8(8) yes
C(1) Se(1) C(4) C(3) -0.3(7) yes
C(1) Se(1) C(4) C(10) -176.3(9) yes
C(1) C(2) C(3) C(4) 0(1) yes
C(1) C(2) C(3) C(9) 176(1) yes
C(1) C(11) C(12) C(13) -178(1) yes
C(1) C(11) C(16) C(15) 176(1) yes
C(2) C(1) Se(1) C(4) 0.6(8) yes
C(2) C(1) C(11) C(12) 170(1) yes
C(2) C(1) C(11) C(16) -5(1) yes
C(2) C(3) C(4) C(10) 176.1(9) yes
C(2) C(3) C(9) C(8) -175.4(9) yes
C(3) C(2) C(1) C(11) -177.8(10) yes
C(3) C(4) C(10) C(7) -1(1) yes
C(3) C(9) C(8) C(7) 0(1) yes
C(4) Se(1) C(1) C(11) 178.0(8) yes
C(4) C(3) C(9) C(8) 0(1) yes
C(4) C(10) C(7) C(6) -178.8(10) yes
C(4) C(10) C(7) C(8) 2(1) yes
C(5) Se(2) C(8) C(7) -1.0(8) yes
C(5) Se(2) C(8) C(9) 178.7(10) yes
C(5) C(6) C(7) C(8) 4(1) yes
C(5) C(6) C(7) C(10) -174.7(9) yes
C(5) C(17) C(18) C(19) 178(1) yes
C(5) C(17) C(22) C(21) -177(1) yes
C(6) C(5) Se(2) C(8) 3.3(8) yes
C(6) C(5) C(17) C(18) -173(1) yes
C(6) C(5) C(17) C(22) 3(1) yes
C(6) C(7) C(8) C(9) 178.8(10) yes
C(7) C(6) C(5) C(17) 176.2(10) yes
C(8) Se(2) C(5) C(17) -177.5(8) yes
C(9) C(3) C(4) C(10) 0(1) yes
C(9) C(8) C(7) C(10) -2(1) yes
C(11) C(12) C(13) C(14) 0(2) yes
C(11) C(16) C(15) C(14) 3(2) yes
C(12) C(11) C(16) C(15) 0(1) yes
C(12) C(13) C(14) C(15) 3(2) yes
C(13) C(12) C(11) C(16) -2(1) yes
C(13) C(14) C(15) C(16) -5(2) yes
C(17) C(18) C(19) C(20) -2(1) yes
C(17) C(22) C(21) C(20) 1(1) yes
C(18) C(17) C(22) C(21) 0(1) yes
C(18) C(19) C(20) C(21) 3(2) yes
C(19) C(18) C(17) C(22) 1(1) yes
C(19) C(20) C(21) C(22) -2(2) yes
C(19) C(20) C(21) C(22) -2(2) yes
